data_4344253
loop_
_publ_author_name
'Birdwhistell, T.L.T.'
'Stevens, E.D.'
'O'Connor, C.J.'

_publ_section_title
;
 Synthesis and crystal structure of a novel layered Zintl phase: K3 Ga3
 As4
;
_journal_name_full 'Inorganic Chemistry'
_journal_page_first 3892
_journal_page_last 3894
_journal_volume 29
_journal_year 1990
_chemical_formula_sum 'As4 Ga3 K3'
_chemical_name_systematic 'K3 Ga3 As4'
_space_group_IT_number 52
_symmetry_space_group_name_Hall '-P 2a 2bc'
_symmetry_space_group_name_H-M 'P n n a'
_cell_angle_alpha 90
_cell_angle_beta 90
_cell_angle_gamma 90
_cell_formula_units_Z 4
_cell_length_a 6.597
_cell_length_b 14.792
_cell_length_c 10.589
_cell_volume 1033.305
_citation_journal_id_ASTM INOCAJ
_cod_data_source_file Birdwhistell_INOCAJ_1990_1830.cif
_cod_data_source_block As4Ga3K3
_cod_database_code 4344253

loop_
_symmetry_equiv_pos_as_xyz
x,y,z
-x+1/2,-y,z
x,-y+1/2,-z+1/2
-x+1/2,y+1/2,-z+1/2
-x,-y,-z
x-1/2,y,-z
-x,y-1/2,z-1/2
x-1/2,-y-1/2,z-1/2

loop_
_atom_site_label
_atom_site_type_symbol
_atom_site_fract_x
_atom_site_fract_y
_atom_site_fract_z
_atom_site_occupancy
_atom_site_U_iso_or_equiv
K1 K+1 0.0593 0.0923 0.1202 1 0.0
Ga2 Ga+3 0.4025 0.2166 0.3889 1 0.0
As2 As-3 0.0407 0.1758 0.4047 1 0.0
As1 As-3 0.5411 0.1365 0.1932 1 0.0
K2 K+1 0.75 0 0.4219 1 0.0
Ga1 Ga+3 0.8083 0.25 0.25 1 0.0
